data_7248587
loop_
_publ_author_name
'Shaiwale, Mayuri'
'Som, Narayan N.'
'Jha, Prafulla K.'
'Ballabh, Amar'

_publ_section_title
;
 A simple and efficient synthesis of a series of
 N-(thiazol-2-yl)piperidine-2,6-dione compounds and their interesting NLO
 properties
;
_journal_issue 23
_journal_name_full CrystEngComm
_journal_page_first 3069
_journal_page_last 3076
_journal_paper_doi 10.1039/D4CE00217B
_journal_volume 26
_journal_year 2024
_chemical_absolute_configuration unk
_chemical_formula_moiety 'C9 H10 N2 O2 S'
_chemical_formula_sum 'C9 H10 N2 O2 S'
_chemical_formula_weight 210.26
_chemical_name_systematic 1-(5-methylthiazol-2-yl)piperidine-2,6-dione
_space_group_crystal_system orthorhombic
_space_group_IT_number 33
_space_group_name_Hall 'P 2c -2n'
_space_group_name_H-M_alt 'P n a 21'
_symmetry_Int_Tables_number 33
_atom_sites_solution_primary iterative
_audit_creation_date 2017-07-04
_audit_creation_method
;
Olex2 1.2
(compiled 2017.03.28 svn.r3405 for OlexSys, GUI svn.r5337)
;
_audit_update_record
;
2017-07-07 deposited with the CCDC.	2024-05-06 downloaded from the CCDC.
;
_cell_angle_alpha 90
_cell_angle_beta 90
_cell_angle_gamma 90
_cell_formula_units_Z 4
_cell_length_a 17.3234(14)
_cell_length_b 6.5197(5)
_cell_length_c 8.7737(7)
_cell_measurement_reflns_used 865
_cell_measurement_temperature 293(2)
_cell_measurement_theta_max 26.0870
_cell_measurement_theta_min 3.8840
_cell_volume 990.93(14)
_computing_cell_refinement 'CrysAlisPro 1.171.38.43d (Rigaku OD, 2015)'
_computing_data_collection 'CrysAlisPro 1.171.38.43d (Rigaku OD, 2015)'
_computing_data_reduction 'CrysAlisPro 1.171.38.43d (Rigaku OD, 2015)'
_computing_molecular_graphics 'Olex2 (Dolomanov et al., 2009)'
_computing_publication_material 'Olex2 (Dolomanov et al., 2009)'
_computing_structure_refinement 'olex2.refine (Bourhis et al., 2015)'
_computing_structure_solution 'olex2.solve (Bourhis et al., 2015)'
_diffrn_detector 'CCD plate'
_diffrn_detector_area_resol_mean 8.0851
_diffrn_detector_type Eos
_diffrn_measured_fraction_theta_full 0.6917
_diffrn_measured_fraction_theta_max 0.6917
_diffrn_measurement_details
;
List of Runs (angles in degrees, time in seconds):

  # Type    Start    End  Width  t~exp~   \w     \q     \k     \f   Frames
#--------------------------------------------------------------------------
  1  \w    -40.00  62.00   1.00    6.63    --   19.29 -19.00-120.00  102
  2  \w    -20.00   5.00   1.00    6.63    --  -20.23 -99.00  30.00   25
  3  \w    -59.00 -27.00   1.00    6.63    --  -20.23 -77.00 120.00   32
;
_diffrn_measurement_device 'four-circle diffractometer'
_diffrn_measurement_device_type 'Xcalibur, Eos, Gemini'
_diffrn_measurement_method '\w scans'
_diffrn_orient_matrix_type 'CrysAlisPro convention (1999,Acta A55,543-557)'
_diffrn_orient_matrix_UB_11 0.0383344000
_diffrn_orient_matrix_UB_12 -0.0382432000
_diffrn_orient_matrix_UB_13 -0.0005215000
_diffrn_orient_matrix_UB_21 -0.0095829000
_diffrn_orient_matrix_UB_22 -0.0692225000
_diffrn_orient_matrix_UB_23 0.0594584000
_diffrn_orient_matrix_UB_31 -0.0107399000
_diffrn_orient_matrix_UB_32 -0.0746669000
_diffrn_orient_matrix_UB_33 -0.0547986000
_diffrn_radiation_monochromator graphite
_diffrn_radiation_probe x-ray
_diffrn_radiation_type 'Mo K\a'
_diffrn_radiation_wavelength 0.71073
_diffrn_reflns_av_R_equivalents 0.0241
_diffrn_reflns_av_unetI/netI 0.0361
_diffrn_reflns_limit_h_max 23
_diffrn_reflns_limit_h_min -10
_diffrn_reflns_limit_k_max 8
_diffrn_reflns_limit_k_min -5
_diffrn_reflns_limit_l_max 9
_diffrn_reflns_limit_l_min -11
_diffrn_reflns_number 2748
_diffrn_reflns_theta_full 26.3584
_diffrn_reflns_theta_max 26.36
_diffrn_reflns_theta_min 3.31
_diffrn_source 'fine-focus sealed X-ray tube'
_diffrn_source_type 'Enhance (Mo) X-ray Source'
_exptl_absorpt_coefficient_mu 0.301
_exptl_absorpt_correction_T_max 1.00000
_exptl_absorpt_correction_T_min 0.93809
_exptl_absorpt_correction_type multi-scan
_exptl_absorpt_process_details
;
CrysAlisPro 1.171.38.43d (Rigaku Oxford Diffraction, 2015)
Empirical absorption correction using spherical harmonics,
 implemented in SCALE3 ABSPACK scaling algorithm.
;
_exptl_crystal_colour 'clear light colourless'
_exptl_crystal_colour_lustre clear
_exptl_crystal_colour_modifier light
_exptl_crystal_colour_primary colourless
_exptl_crystal_density_diffrn 1.4092
_exptl_crystal_density_method 'not measured'
_exptl_crystal_description plate
_exptl_crystal_F_000 440.6876
_exptl_crystal_recrystallization_method 'Crystallised from Ethylacetate'
_exptl_crystal_size_max 0.925
_exptl_crystal_size_mid 0.638
_exptl_crystal_size_min 0.239
_refine_diff_density_max 0.2508
_refine_diff_density_min -0.2623
_refine_diff_density_rms 0.0426
_refine_ls_abs_structure_details 'Flack, H. D. (1983). Acta Cryst. A39, 876-881.'
_refine_ls_abs_structure_Flack 0.2(2)
_refine_ls_d_res_high 0.8004
_refine_ls_d_res_low 6.1640
_refine_ls_goodness_of_fit_ref 1.0658
_refine_ls_hydrogen_treatment constr
_refine_ls_matrix_type full
_refine_ls_number_constraints 15
_refine_ls_number_parameters 128
_refine_ls_number_reflns 1402
_refine_ls_number_restraints 1
_refine_ls_restrained_S_all 1.0658
_refine_ls_R_factor_all 0.0535
_refine_ls_R_factor_gt 0.0445
_refine_ls_shift/su_max 0.0005
_refine_ls_shift/su_mean 0.0001
_refine_ls_structure_factor_coef Fsqd
_refine_ls_weighting_details 'w=1/[\s^2^(Fo^2^)+(0.0262P)^2^+0.6130P] where P=(Fo^2^+2Fc^2^)/3'
_refine_ls_weighting_scheme calc
_refine_ls_wR_factor_gt 0.0853
_refine_ls_wR_factor_ref 0.0897
_reflns_Friedel_coverage 0.339
_reflns_limit_h_max 21
_reflns_limit_h_min -21
_reflns_limit_k_max 8
_reflns_limit_k_min -8
_reflns_limit_l_max 9
_reflns_limit_l_min -10
_reflns_number_gt 1203
_reflns_number_total 1402
_reflns_threshold_expression I>=2u(I)
_cod_data_source_file d4ce00217b2.cif
_cod_data_source_block exp_971
_cod_depositor_comments 'Adding full bibliography for 7248586--7248590.cif.'
_cod_original_cell_volume 990.93(13)
_cod_original_sg_symbol_Hall ' P 2c -2n'
_cod_database_code 7248587
_chemical_oxdiff_usercomment 'MYS 01'
_reflns_odcompleteness_completeness 99.59
_reflns_odcompleteness_iscentric 1
_reflns_odcompleteness_theta 26.32
_olex2_refinement_description
;
1. Fixed Uiso
 At 1.2 times of:
  All C(H) groups, All C(H,H) groups
 At 1.5 times of:
  All C(H,H,H) groups
2.a Secondary CH2 refined with riding coordinates:
 C12(H12a,H12b), C13(H13a,H13b), C14(H14a,H14b)
2.b Aromatic/amide H refined with riding coordinates:
 C10(H10)
2.c Idealised Me refined as rotating group:
 C1(H1a,H1b,H1c)
;
_olex2_date_sample_data_collection 2016-12-02
_olex2_submission_special_instructions 'No special instructions were received'
_oxdiff_exptl_absorpt_empirical_details
;
Empirical correction (ABSPACK) includes:
- Absorption correction using spherical harmonics
- Frame scaling
;
_oxdiff_exptl_absorpt_empirical_full_max 1.059
_oxdiff_exptl_absorpt_empirical_full_min 0.942

loop_
_space_group_symop_id
_space_group_symop_operation_xyz
1 x,y,z
2 -x,-y,z+1/2
3 -x+1/2,y+1/2,z+1/2
4 x+1/2,-y+1/2,z

loop_
_atom_site_label
_atom_site_type_symbol
_atom_site_fract_x
_atom_site_fract_y
_atom_site_fract_z
_atom_site_U_iso_or_equiv
_atom_site_adp_type
_atom_site_occupancy
_atom_site_refinement_flags_posn
S1 S -0.36461(6) 0.12813(14) -0.78608(13) 0.0514(3) Uani 1.000000 .
N2 N -0.45766(15) -0.2048(4) -0.7496(3) 0.0339(7) Uani 1.000000 .
O3 O -0.52811(17) 0.0048(5) -0.5998(4) 0.0749(11) Uani 1.000000 .
O4 O -0.38652(17) -0.4050(4) -0.9056(4) 0.0585(8) Uani 1.000000 .
C5 C -0.3893(2) -0.1012(5) -0.7018(4) 0.0372(8) Uani 1.000000 .
N6 N -0.34469(19) -0.1649(5) -0.5968(4) 0.0505(9) Uani 1.000000 .
C7 C -0.2872(2) 0.1434(6) -0.6649(4) 0.0452(10) Uani 1.000000 .
C8 C -0.5286(2) -0.1329(6) -0.6899(5) 0.0474(10) Uani 1.000000 .
C9 C -0.4497(2) -0.3607(6) -0.8598(4) 0.0436(9) Uani 1.000000 .
C10 C -0.2857(2) -0.0241(6) -0.5768(5) 0.0521(10) Uani 1.000000 .
H10 H -0.2468(2) -0.0449(6) -0.5054(5) 0.0625(12) Uiso 1.000000 R
C12 C -0.5991(2) -0.2383(7) -0.7444(6) 0.0632(13) Uani 1.000000 .
H12a H -0.6329(2) -0.2591(7) -0.6575(6) 0.0759(16) Uiso 1.000000 R
H12b H -0.6256(2) -0.1470(7) -0.8142(6) 0.0759(16) Uiso 1.000000 R
C13 C -0.5892(3) -0.4309(9) -0.8186(8) 0.113(3) Uani 1.000000 .
H13a H -0.5895(3) -0.5365(9) -0.7407(8) 0.136(3) Uiso 1.000000 R
H13b H -0.6342(3) -0.4538(9) -0.8823(8) 0.136(3) Uiso 1.000000 R
C14 C -0.5221(3) -0.4625(7) -0.9115(6) 0.0671(14) Uani 1.000000 .
H14a H -0.5336(3) -0.4147(7) -1.0137(6) 0.0806(16) Uiso 1.000000 R
H14b H -0.5125(3) -0.6088(7) -0.9178(6) 0.0806(16) Uiso 1.000000 R
C1 C -0.2330(3) 0.3241(7) -0.6635(5) 0.0677(14) Uani 1.000000 .
H1a H -0.1989(12) 0.316(3) -0.749(2) 0.102(2) Uiso 1.000000 GR
H1b H -0.2622(3) 0.4489(7) -0.669(3) 0.102(2) Uiso 1.000000 GR
H1c H -0.2033(13) 0.323(3) -0.5711(17) 0.102(2) Uiso 1.000000 GR

loop_
_atom_site_aniso_label
_atom_site_aniso_U_11
_atom_site_aniso_U_22
_atom_site_aniso_U_33
_atom_site_aniso_U_12
_atom_site_aniso_U_13
_atom_site_aniso_U_23
S1 0.0540(6) 0.0424(5) 0.0577(6) -0.0110(5) -0.0158(6) 0.0166(6)
N2 0.0342(15) 0.0316(13) 0.0360(17) 0.0007(12) 0.0025(14) -0.0009(13)
O3 0.0572(19) 0.0672(19) 0.101(3) -0.0011(17) 0.021(2) -0.046(2)
O4 0.0556(18) 0.0488(17) 0.071(2) 0.0065(15) 0.0248(17) -0.0109(16)
C5 0.040(2) 0.0325(17) 0.039(2) 0.0026(16) 0.0001(18) 0.0038(17)
N6 0.0460(18) 0.0531(19) 0.052(2) -0.0073(17) -0.0069(18) 0.0194(18)
C7 0.040(2) 0.049(2) 0.046(2) -0.0059(18) -0.0021(19) 0.0047(19)
C8 0.044(2) 0.042(2) 0.056(2) 0.0029(19) 0.006(2) 0.001(2)
C9 0.052(2) 0.0324(19) 0.047(2) 0.0016(19) 0.009(2) 0.0031(18)
C10 0.041(2) 0.065(3) 0.050(2) -0.009(2) -0.009(2) 0.012(2)
C12 0.032(2) 0.069(3) 0.088(4) -0.001(2) 0.000(3) -0.009(3)
C13 0.054(3) 0.119(5) 0.167(7) -0.025(3) 0.004(4) -0.089(5)
C14 0.068(3) 0.065(3) 0.068(3) -0.011(3) 0.005(3) -0.028(3)
C1 0.054(3) 0.065(3) 0.084(4) -0.020(2) -0.019(3) 0.008(3)

loop_
_atom_type_symbol
_atom_type_scat_dispersion_real
_atom_type_scat_dispersion_imag
_atom_type_scat_Cromer_Mann_a1
_atom_type_scat_Cromer_Mann_a2
_atom_type_scat_Cromer_Mann_a3
_atom_type_scat_Cromer_Mann_a4
_atom_type_scat_Cromer_Mann_b1
_atom_type_scat_Cromer_Mann_b2
_atom_type_scat_Cromer_Mann_b3
_atom_type_scat_Cromer_Mann_b4
_atom_type_scat_Cromer_Mann_c
_atom_type_scat_source
_atom_type_scat_dispersion_source
H 0.00000 0.00000 0.49300 0.32291 0.14019 0.04081 10.51090 26.12570 3.14236 57.79970 0.0030380000826 'International Tables Volume C Table 6.1.1.4 (pp. 500-502)' 'Henke, Gullikson and Davis, At. Data and Nucl. Data Tables, 1993, 54, 2'
C 0.00347 0.00161 2.31000 1.02000 1.58860 0.86500 20.84390 10.20750 0.56870 51.65120 0.215599998832 'International Tables Volume C Table 6.1.1.4 (pp. 500-502)' 'Henke, Gullikson and Davis, At. Data and Nucl. Data Tables, 1993, 54, 2'
S 0.12424 0.12443 6.90530 5.20340 1.43790 1.58630 1.46790 22.21510 0.25360 56.17200 0.866900026798 'International Tables Volume C Table 6.1.1.4 (pp. 500-502)' 'Henke, Gullikson and Davis, At. Data and Nucl. Data Tables, 1993, 54, 2'
O 0.01158 0.00611 3.04850 2.28680 1.54630 0.86700 13.27710 5.70110 0.32390 32.90890 0.250800013542 'International Tables Volume C Table 6.1.1.4 (pp. 500-502)' 'Henke, Gullikson and Davis, At. Data and Nucl. Data Tables, 1993, 54, 2'
N 0.00653 0.00323 12.21260 3.13220 2.01250 1.16630 0.00570 9.89330 28.99750 0.58260 -11.5290002823 'International Tables Volume C Table 6.1.1.4 (pp. 500-502)' 'Henke, Gullikson and Davis, At. Data and Nucl. Data Tables, 1993, 54, 2'

loop_
_geom_angle_atom_site_label_1
_geom_angle_atom_site_label_2
_geom_angle_atom_site_label_3
_geom_angle
_geom_angle_site_symmetry_1
_geom_angle_site_symmetry_3
_geom_angle_publ_flag
C7 S1 C5 88.77(18) . . ?
C8 N2 C5 117.1(3) . . ?
C9 N2 C5 117.5(3) . . ?
C9 N2 C8 125.3(3) . . ?
N2 C5 S1 119.5(3) . . ?
N6 C5 S1 116.3(3) . . ?
N6 C5 N2 124.2(3) . . ?
C10 N6 C5 108.9(3) . . ?
C10 C7 S1 109.1(3) . . ?
C1 C7 S1 122.6(3) . . ?
C1 C7 C10 128.4(4) . . ?
O3 C8 N2 119.2(4) . . ?
C12 C8 N2 116.3(3) . . ?
C12 C8 O3 124.5(4) . . ?
O4 C9 N2 119.4(4) . . ?
C14 C9 N2 116.6(3) . . ?
C14 C9 O4 123.9(4) . . ?
C7 C10 N6 116.9(4) . . ?
C13 C12 C8 117.2(4) . . ?
C14 C13 C12 118.9(4) . . ?
C13 C14 C9 116.5(4) . . ?

loop_
_geom_bond_atom_site_label_1
_geom_bond_atom_site_label_2
_geom_bond_distance
_geom_bond_site_symmetry_2
_geom_bond_publ_flag
S1 C5 1.722(3) . ?
S1 C7 1.714(4) . ?
N2 C5 1.426(4) . ?
N2 C8 1.415(5) . ?
N2 C9 1.410(4) . ?
O3 C8 1.196(5) . ?
O4 C9 1.202(4) . ?
C5 N6 1.273(5) . ?
N6 C10 1.386(5) . ?
C7 C10 1.338(5) . ?
C7 C1 1.507(5) . ?
C8 C12 1.482(6) . ?
C9 C14 1.489(5) . ?
C12 C13 1.425(7) . ?
C13 C14 1.435(7) . ?
